data_2211749
loop_
_publ_author_name
'Zhao, Guo-Liang'
'Shi, Xia'
'Seik Weng Ng'

_publ_section_title
;Bis{6-methoxy-2-[(4-methylphenylimino)methyl]phenol-\k^2^<i>O</i>,<i>O</i>'}tris(nitrato-\k^2^<i>O</i>,<i>O</i>')terbium(III)
 monohydrate
;
_journal_coeditor_code BT2224
_journal_issue 1
_journal_name_full 'Acta Crystallographica Section E'
_journal_page_first m267
_journal_page_last m268
_journal_paper_doi 10.1107/S1600536806054328
_journal_volume 63
_journal_year 2007
_chemical_formula_iupac '[Tb (N O3)3 (C15 H15 N O2)2], H2 O'
_chemical_formula_moiety '(C15 H15 N O2)2 (N O3)3 Tb, H2 O'
_chemical_formula_sum 'C30 H32 N5 O14 Tb'
_chemical_formula_weight 845.53
_chemical_name_systematic
;
Bis{6-methoxy-2-[(4-methylphenylimino)methyl]phenol-\k^2^O,O'}tri(nitrato-
\k^2^O,O')terbium(III) monohydrate
;
_space_group_IT_number 2
_symmetry_cell_setting triclinic
_symmetry_space_group_name_Hall '-P 1'
_symmetry_space_group_name_H-M 'P -1'
_atom_sites_solution_hydrogens geom
_atom_sites_solution_primary direct
_atom_sites_solution_secondary difmap
_audit_creation_method SHELXL-97
_cell_angle_alpha 98.42(3)
_cell_angle_beta 101.54(3)
_cell_angle_gamma 105.90(3)
_cell_formula_units_Z 2
_cell_length_a 9.811(2)
_cell_length_b 9.976(2)
_cell_length_c 18.482(4)
_cell_measurement_reflns_used 6072
_cell_measurement_temperature 293(2)
_cell_measurement_theta_max 27.1
_cell_measurement_theta_min 2.2
_cell_volume 1665.2(7)
_computing_cell_refinement 'SAINT (Bruker, 2004)'
_computing_data_collection 'APEXII (Bruker, 2004)'
_computing_data_reduction SAINT
_computing_molecular_graphics 'X-SEED (Barbour, 2001)'
_computing_publication_material 'publCIF (Westrip, 2006)'
_computing_structure_refinement 'SHELXL97 (Sheldrick, 1997)'
_computing_structure_solution 'SHELXS97 (Sheldrick, 1997)'
_diffrn_ambient_temperature 293(2)
_diffrn_measured_fraction_theta_full 0.98
_diffrn_measured_fraction_theta_max 0.98
_diffrn_measurement_device_type 'Bruker APEX-II area-detector'
_diffrn_measurement_method '\f and \w'
_diffrn_radiation_monochromator graphite
_diffrn_radiation_source 'fine-focus sealed tube'
_diffrn_radiation_type MoK\a
_diffrn_radiation_wavelength 0.71073
_diffrn_reflns_av_R_equivalents 0.025
_diffrn_reflns_av_sigmaI/netI 0.026
_diffrn_reflns_limit_h_max 12
_diffrn_reflns_limit_h_min -12
_diffrn_reflns_limit_k_max 12
_diffrn_reflns_limit_k_min -12
_diffrn_reflns_limit_l_max 23
_diffrn_reflns_limit_l_min -24
_diffrn_reflns_number 25200
_diffrn_reflns_theta_full 27.5
_diffrn_reflns_theta_max 27.5
_diffrn_reflns_theta_min 1.2
_diffrn_standards_decay_% 0
_diffrn_standards_interval_count 0
_diffrn_standards_interval_time 0
_diffrn_standards_number 0
_exptl_absorpt_coefficient_mu 2.200
_exptl_absorpt_correction_T_max 0.844
_exptl_absorpt_correction_T_min 0.513
_exptl_absorpt_correction_type multi-scan
_exptl_absorpt_process_details '(SADABS; Sheldrick, 1996)'
_exptl_crystal_colour Red
_exptl_crystal_density_diffrn 1.686
_exptl_crystal_density_method 'not measured'
_exptl_crystal_description Block
_exptl_crystal_F_000 848
_exptl_crystal_size_max 0.35
_exptl_crystal_size_mid 0.09
_exptl_crystal_size_min 0.08
_refine_diff_density_max 0.64
_refine_diff_density_min -0.82
_refine_ls_extinction_method none
_refine_ls_goodness_of_fit_ref 1.09
_refine_ls_hydrogen_treatment mixed
_refine_ls_matrix_type full
_refine_ls_number_parameters 469
_refine_ls_number_reflns 7537
_refine_ls_number_restraints 11
_refine_ls_restrained_S_all 1.09
_refine_ls_R_factor_all 0.034
_refine_ls_R_factor_gt 0.030
_refine_ls_shift/su_max 0.001
_refine_ls_shift/su_mean 0.000
_refine_ls_structure_factor_coef Fsqd
_refine_ls_weighting_details 'calc w=1/[\s^2^(Fo^2^)+(0.0453P)^2^+0.6317P] where P=(Fo^2^+2Fc^2^)/3'
_refine_ls_weighting_scheme calc
_refine_ls_wR_factor_gt 0.077
_refine_ls_wR_factor_ref 0.081
_reflns_number_gt 6796
_reflns_number_total 7537
_reflns_threshold_expression I>2\s(I)
_cod_data_source_file bt2224.cif
_cod_data_source_block I
_cod_original_cell_volume 1665.1(6)
_cod_database_code 2211749
_cod_database_fobs_code 2211749

loop_
_symmetry_equiv_pos_as_xyz
'x, y, z'
'-x, -y, -z'

loop_
_atom_site_type_symbol
_atom_site_label
_atom_site_fract_x
_atom_site_fract_y
_atom_site_fract_z
_atom_site_U_iso_or_equiv
_atom_site_adp_type
_atom_site_calc_flag
_atom_site_refinement_flags
_atom_site_occupancy
Tb Tb1 0.465548(14) 0.311716(14) 0.750465(8) 0.03934(6) Uani d . 1
O O1 0.5526(3) 0.5692(3) 0.75946(16) 0.0601(7) Uani d . 1
O O2 0.3203(3) 0.4746(3) 0.71015(17) 0.0653(7) Uani d . 1
O O3 0.4186(5) 0.6991(4) 0.7206(2) 0.1059(13) Uani d . 1
O O4 0.4625(3) 0.3325(3) 0.61795(14) 0.0531(6) Uani d . 1
O O5 0.2773(2) 0.1728(3) 0.63302(14) 0.0551(6) Uani d . 1
O O6 0.3018(4) 0.1884(4) 0.52020(16) 0.0872(10) Uani d . 1
O O7 0.5423(3) 0.1639(3) 0.83680(16) 0.0608(6) Uani d . 1
O O8 0.6399(3) 0.3878(3) 0.88454(15) 0.0613(7) Uani d . 1
O O9 0.6825(4) 0.2350(4) 0.95022(16) 0.0784(9) Uani d . 1
O O13 0.5397(2) 0.0995(2) 0.67245(14) 0.0494(5) Uani d . 1
O O12 0.7076(2) 0.3565(2) 0.74320(13) 0.0448(5) Uani d . 1
O O11 0.3783(2) 0.4457(3) 0.86504(14) 0.0532(6) Uani d . 1
O O10 0.2472(2) 0.1936(2) 0.77615(13) 0.0458(5) Uani d . 1
O O1W 0.6590(7) 0.9150(8) 0.8209(5) 0.166(2) Uani d DU 1
H H1W 0.618(9) 0.961(8) 0.848(5) 0.199 Uiso d D 1
H H2W 0.592(7) 0.835(6) 0.796(5) 0.199 Uiso d D 1
N N1 0.4282(4) 0.5828(4) 0.7291(2) 0.0632(9) Uani d . 1
N N2 0.6239(3) 0.2628(4) 0.89266(17) 0.0534(7) Uani d . 1
N N3 0.3455(3) 0.2296(3) 0.58766(17) 0.0518(7) Uani d . 1
N N4 0.0092(3) -0.0305(3) 0.72147(15) 0.0419(6) Uani d D 1
H H4N 0.089(2) 0.021(3) 0.716(2) 0.053(10) Uiso d D 1
N N5 0.9582(3) 0.5539(3) 0.77825(15) 0.0426(6) Uani d D 1
H H5N 0.8738(19) 0.522(4) 0.785(2) 0.049(10) Uiso d D 1
C C1 1.2972(6) 1.0817(5) 0.9801(3) 0.0852(14) Uani d . 1
H H1A 1.3988 1.0875 0.9909 0.128 Uiso calc R 1
H H1B 1.2656 1.0858 1.0260 0.128 Uiso calc R 1
H H1C 1.2844 1.1602 0.9580 0.128 Uiso calc R 1
C C2 1.2081(4) 0.9442(4) 0.9259(2) 0.0589(9) Uani d . 1
C C3 1.0750(5) 0.8660(4) 0.9336(2) 0.0689(11) Uani d . 1
H H3 1.0394 0.9000 0.9731 0.083 Uiso calc R 1
C C4 0.9922(4) 0.7376(4) 0.8843(2) 0.0609(9) Uani d . 1
H H4 0.9022 0.6868 0.8907 0.073 Uiso calc R 1
C C5 1.0441(3) 0.6861(3) 0.82598(18) 0.0423(7) Uani d . 1
C C6 1.1767(4) 0.7639(4) 0.8164(2) 0.0530(8) Uani d . 1
H H6 1.2115 0.7306 0.7764 0.064 Uiso calc R 1
C C7 1.2575(4) 0.8911(4) 0.8662(2) 0.0595(9) Uani d . 1
H H7 1.3472 0.9424 0.8596 0.071 Uiso calc R 1
C C8 0.9944(3) 0.4752(3) 0.72781(18) 0.0428(7) Uani d . 1
H H8 1.0870 0.5088 0.7196 0.051 Uiso calc R 1
C C9 0.9000(3) 0.3405(3) 0.68465(17) 0.0394(6) Uani d . 1
C C10 0.9492(4) 0.2600(4) 0.63224(19) 0.0499(8) Uani d . 1
H H10 1.0421 0.2970 0.6249 0.060 Uiso calc R 1
C C11 0.8622(4) 0.1294(4) 0.5928(2) 0.0543(8) Uani d . 1
H H11 0.8947 0.0779 0.5576 0.065 Uiso calc R 1
C C12 0.7228(4) 0.0707(4) 0.60436(19) 0.0503(8) Uani d . 1
H H12 0.6645 -0.0200 0.5774 0.060 Uiso calc R 1
C C13 0.6726(3) 0.1457(3) 0.65492(18) 0.0405(6) Uani d . 1
C C14 0.7587(3) 0.2851(3) 0.69617(17) 0.0376(6) Uani d . 1
C C15 0.4519(5) -0.0444(4) 0.6395(3) 0.0753(13) Uani d . 1
H H15A 0.5093 -0.1068 0.6492 0.113 Uiso calc R 1
H H15B 0.4178 -0.0548 0.5859 0.113 Uiso calc R 1
H H15C 0.3696 -0.0685 0.6611 0.113 Uiso calc R 1
C C16 -0.2717(5) -0.5512(5) 0.5012(3) 0.0758(12) Uani d . 1
H H16A -0.3739 -0.5612 0.4849 0.114 Uiso calc R 1
H H16B -0.2607 -0.6314 0.5220 0.114 Uiso calc R 1
H H16C -0.2289 -0.5470 0.4589 0.114 Uiso calc R 1
C C17 -0.1960(4) -0.4162(4) 0.5605(2) 0.0541(8) Uani d . 1
C C18 -0.0620(5) -0.3225(5) 0.5597(2) 0.0679(11) Uani d . 1
H H18 -0.0161 -0.3462 0.5225 0.082 Uiso calc R 1
C C19 0.0048(4) -0.1956(4) 0.6123(2) 0.0603(9) Uani d . 1
H H19 0.0935 -0.1340 0.6100 0.072 Uiso calc R 1
C C20 -0.0620(3) -0.1616(3) 0.66825(19) 0.0435(7) Uani d . 1
C C21 -0.1941(4) -0.2532(4) 0.6712(2) 0.0512(8) Uani d . 1
H H21 -0.2385 -0.2308 0.7093 0.061 Uiso calc R 1
C C22 -0.2594(4) -0.3782(4) 0.6172(2) 0.0538(8) Uani d . 1
H H22 -0.3489 -0.4387 0.6191 0.065 Uiso calc R 1
C C23 -0.0423(3) 0.0287(4) 0.77273(19) 0.0463(7) Uani d . 1
H H23 -0.1351 -0.0197 0.7768 0.056 Uiso calc R 1
C C24 0.0339(3) 0.1618(3) 0.82257(18) 0.0420(7) Uani d . 1
C C25 -0.0379(4) 0.2176(4) 0.8729(2) 0.0602(10) Uani d . 1
H H25 -0.1313 0.1646 0.8741 0.072 Uiso calc R 1
C C26 0.0284(4) 0.3479(5) 0.9196(2) 0.0659(11) Uani d . 1
H H26 -0.0201 0.3837 0.9523 0.079 Uiso calc R 1
C C27 0.1683(4) 0.4287(4) 0.9188(2) 0.0539(8) Uani d . 1
H H27 0.2132 0.5178 0.9511 0.065 Uiso calc R 1
C C28 0.2395(3) 0.3765(3) 0.87062(18) 0.0423(7) Uani d . 1
C C29 0.1761(3) 0.2417(3) 0.82120(17) 0.0380(6) Uani d . 1
C C30 0.4524(4) 0.5847(4) 0.9127(2) 0.0582(9) Uani d . 1
H H30A 0.4664 0.5774 0.9647 0.087 Uiso calc R 1
H H30B 0.3945 0.6466 0.9029 0.087 Uiso calc R 1
H H30C 0.5459 0.6230 0.9024 0.087 Uiso calc R 1

loop_
_atom_site_aniso_label
_atom_site_aniso_U_11
_atom_site_aniso_U_22
_atom_site_aniso_U_33
_atom_site_aniso_U_12
_atom_site_aniso_U_13
_atom_site_aniso_U_23
Tb1 0.03028(8) 0.03759(9) 0.04522(10) 0.00399(6) 0.01102(6) 0.00445(6)
O1 0.0642(16) 0.0408(13) 0.0778(18) 0.0082(12) 0.0363(14) 0.0108(12)
O2 0.0548(15) 0.0690(18) 0.083(2) 0.0278(14) 0.0254(14) 0.0236(15)
O3 0.158(4) 0.065(2) 0.137(3) 0.062(2) 0.076(3) 0.049(2)
O4 0.0545(14) 0.0509(14) 0.0519(14) 0.0103(11) 0.0178(11) 0.0110(11)
O5 0.0387(12) 0.0581(15) 0.0553(14) 0.0039(11) 0.0085(11) -0.0014(12)
O6 0.122(3) 0.086(2) 0.0425(16) 0.039(2) 0.0001(16) -0.0043(15)
O7 0.0572(15) 0.0584(16) 0.0616(16) 0.0092(12) 0.0108(13) 0.0196(13)
O8 0.0640(16) 0.0652(18) 0.0509(15) 0.0266(14) 0.0067(12) -0.0010(13)
O9 0.080(2) 0.114(3) 0.0531(16) 0.0470(19) 0.0125(14) 0.0279(17)
O13 0.0399(12) 0.0398(12) 0.0596(14) 0.0017(9) 0.0129(10) 0.0034(10)
O12 0.0313(10) 0.0461(12) 0.0501(13) 0.0073(9) 0.0121(9) -0.0036(10)
O11 0.0409(12) 0.0490(13) 0.0589(14) 0.0019(10) 0.0186(11) -0.0067(11)
O10 0.0369(11) 0.0433(12) 0.0545(13) 0.0059(9) 0.0208(10) 0.0022(10)
O1W 0.137(4) 0.158(5) 0.190(6) 0.024(4) 0.058(4) 0.015(4)
N1 0.088(3) 0.059(2) 0.071(2) 0.0422(19) 0.048(2) 0.0276(17)
N2 0.0436(15) 0.078(2) 0.0450(16) 0.0268(15) 0.0160(13) 0.0127(16)
N3 0.0602(18) 0.0531(17) 0.0440(16) 0.0290(15) 0.0070(14) 0.0032(13)
N4 0.0323(13) 0.0441(14) 0.0471(15) 0.0065(11) 0.0117(11) 0.0105(12)
N5 0.0298(12) 0.0455(15) 0.0475(15) 0.0073(11) 0.0080(11) 0.0059(12)
C1 0.093(3) 0.053(2) 0.075(3) 0.000(2) -0.009(3) -0.002(2)
C2 0.063(2) 0.0406(18) 0.057(2) 0.0062(16) -0.0054(18) 0.0083(16)
C3 0.079(3) 0.055(2) 0.064(2) 0.011(2) 0.023(2) -0.0046(19)
C4 0.051(2) 0.054(2) 0.066(2) 0.0017(17) 0.0195(18) -0.0007(18)
C5 0.0378(15) 0.0390(16) 0.0443(17) 0.0091(13) 0.0036(13) 0.0061(13)
C6 0.0421(17) 0.050(2) 0.062(2) 0.0072(15) 0.0143(15) 0.0094(17)
C7 0.0443(19) 0.047(2) 0.074(3) 0.0004(15) 0.0044(17) 0.0145(18)
C8 0.0307(14) 0.0494(18) 0.0479(18) 0.0122(13) 0.0091(13) 0.0107(14)
C9 0.0332(14) 0.0457(17) 0.0407(16) 0.0152(12) 0.0094(12) 0.0074(13)
C10 0.0444(17) 0.061(2) 0.0488(19) 0.0210(16) 0.0179(15) 0.0078(16)
C11 0.061(2) 0.057(2) 0.054(2) 0.0286(18) 0.0249(17) 0.0040(17)
C12 0.056(2) 0.0410(17) 0.0489(19) 0.0157(15) 0.0076(15) 0.0014(14)
C13 0.0371(15) 0.0397(16) 0.0432(16) 0.0122(12) 0.0078(12) 0.0070(13)
C14 0.0346(14) 0.0399(15) 0.0389(15) 0.0142(12) 0.0078(12) 0.0070(12)
C15 0.064(3) 0.0376(19) 0.112(4) -0.0007(18) 0.022(2) 0.013(2)
C16 0.080(3) 0.063(3) 0.066(3) 0.013(2) 0.006(2) -0.007(2)
C17 0.054(2) 0.0493(19) 0.054(2) 0.0159(16) 0.0038(16) 0.0089(16)
C18 0.059(2) 0.079(3) 0.063(2) 0.021(2) 0.0228(19) 0.000(2)
C19 0.0432(18) 0.066(2) 0.064(2) 0.0067(17) 0.0201(17) 0.0034(19)
C20 0.0371(15) 0.0436(17) 0.0485(18) 0.0094(13) 0.0097(13) 0.0135(14)
C21 0.0451(18) 0.0494(19) 0.055(2) 0.0054(15) 0.0178(15) 0.0108(16)
C22 0.0476(18) 0.0473(19) 0.058(2) 0.0015(15) 0.0110(16) 0.0134(16)
C23 0.0344(15) 0.0517(19) 0.0545(19) 0.0095(13) 0.0156(14) 0.0179(15)
C24 0.0366(15) 0.0458(17) 0.0472(17) 0.0126(13) 0.0159(13) 0.0141(14)
C25 0.0470(19) 0.065(2) 0.072(2) 0.0131(17) 0.0333(18) 0.0069(19)
C26 0.064(2) 0.070(3) 0.072(3) 0.024(2) 0.040(2) 0.003(2)
C27 0.056(2) 0.054(2) 0.054(2) 0.0194(17) 0.0216(17) 0.0031(16)
C28 0.0387(15) 0.0471(17) 0.0419(17) 0.0125(13) 0.0122(13) 0.0104(14)
C29 0.0356(14) 0.0426(16) 0.0397(15) 0.0137(12) 0.0130(12) 0.0134(13)
C30 0.057(2) 0.0451(19) 0.059(2) 0.0053(16) 0.0103(17) -0.0055(16)

loop_
_atom_type_symbol
_atom_type_description
_atom_type_scat_dispersion_real
_atom_type_scat_dispersion_imag
_atom_type_scat_source
C C 0.0033 0.0016 'International Tables Vol C Tables 4.2.6.8 and 6.1.1.4'
H H 0.0000 0.0000 'International Tables Vol C Tables 4.2.6.8 and 6.1.1.4'
N N 0.0061 0.0033 'International Tables Vol C Tables 4.2.6.8 and 6.1.1.4'
O O 0.0106 0.0060 'International Tables Vol C Tables 4.2.6.8 and 6.1.1.4'
Tb Tb -0.1723 4.1537 'International Tables Vol C Tables 4.2.6.8 and 6.1.1.4'

loop_
_geom_angle_atom_site_label_1
_geom_angle_atom_site_label_2
_geom_angle_atom_site_label_3
_geom_angle
O10 Tb1 O12 157.27(9)
O10 Tb1 O1 123.77(9)
O12 Tb1 O1 76.16(9)
O10 Tb1 O7 77.42(9)
O12 Tb1 O7 80.88(9)
O1 Tb1 O7 130.57(10)
O10 Tb1 O5 68.44(9)
O12 Tb1 O5 115.53(8)
O1 Tb1 O5 115.29(10)
O7 Tb1 O5 114.07(9)
O10 Tb1 O4 118.10(9)
O12 Tb1 O4 74.48(9)
O1 Tb1 O4 76.57(9)
O7 Tb1 O4 137.05(9)
O5 Tb1 O4 51.58(8)
O10 Tb1 O2 81.69(9)
O12 Tb1 O2 121.05(9)
O1 Tb1 O2 51.30(10)
O7 Tb1 O2 152.27(10)
O5 Tb1 O2 73.84(10)
O4 Tb1 O2 69.52(9)
O10 Tb1 O8 100.66(9)
O12 Tb1 O8 69.71(9)
O1 Tb1 O8 80.81(11)
O7 Tb1 O8 50.10(9)
O5 Tb1 O8 163.60(10)
O4 Tb1 O8 141.20(9)
O2 Tb1 O8 117.86(10)
O10 Tb1 O13 104.10(8)
O12 Tb1 O13 61.63(8)
O1 Tb1 O13 129.63(8)
O7 Tb1 O13 70.36(9)
O5 Tb1 O13 66.13(8)
O4 Tb1 O13 67.06(8)
O2 Tb1 O13 133.24(9)
O8 Tb1 O13 106.72(8)
O10 Tb1 O11 61.57(8)
O12 Tb1 O11 124.59(8)
O1 Tb1 O11 71.00(8)
O7 Tb1 O11 87.97(9)
O5 Tb1 O11 118.52(8)
O4 Tb1 O11 134.98(8)
O2 Tb1 O11 65.94(9)
O8 Tb1 O11 62.03(8)
O13 Tb1 O11 156.76(8)
N1 O1 Tb1 97.0(2)
N1 O2 Tb1 94.2(2)
N3 O4 Tb1 96.03(19)
N3 O5 Tb1 95.99(18)
N2 O7 Tb1 99.1(2)
N2 O8 Tb1 94.2(2)
C13 O13 C15 116.9(3)
C13 O13 Tb1 113.88(18)
C15 O13 Tb1 128.6(2)
C14 O12 Tb1 127.78(19)
C28 O11 C30 117.3(3)
C28 O11 Tb1 114.76(19)
C30 O11 Tb1 127.5(2)
C29 O10 Tb1 129.08(19)
H1W O1W H2W 107.0(17)
O3 N1 O2 121.9(4)
O3 N1 O1 120.6(4)
O2 N1 O1 117.5(3)
O9 N2 O8 122.6(4)
O9 N2 O7 120.8(4)
O8 N2 O7 116.6(3)
O6 N3 O4 121.9(4)
O6 N3 O5 122.1(3)
O4 N3 O5 116.0(3)
C23 N4 C20 127.3(3)
C23 N4 H4N 115(3)
C20 N4 H4N 117(3)
C8 N5 C5 128.2(3)
C8 N5 H5N 117(3)
C5 N5 H5N 115(3)
C2 C1 H1A 109.5
C2 C1 H1B 109.5
H1A C1 H1B 109.5
C2 C1 H1C 109.5
H1A C1 H1C 109.5
H1B C1 H1C 109.5
C3 C2 C7 117.6(3)
C3 C2 C1 121.3(4)
C7 C2 C1 121.0(4)
C2 C3 C4 121.9(4)
C2 C3 H3 119.1
C4 C3 H3 119.1
C5 C4 C3 119.5(4)
C5 C4 H4 120.2
C3 C4 H4 120.2
C4 C5 C6 119.6(3)
C4 C5 N5 117.7(3)
C6 C5 N5 122.7(3)
C7 C6 C5 119.9(4)
C7 C6 H6 120.1
C5 C6 H6 120.1
C6 C7 C2 121.4(3)
C6 C7 H7 119.3
C2 C7 H7 119.3
N5 C8 C9 123.3(3)
N5 C8 H8 118.3
C9 C8 H8 118.3
C10 C9 C14 120.3(3)
C10 C9 C8 119.7(3)
C14 C9 C8 120.0(3)
C11 C10 C9 120.2(3)
C11 C10 H10 119.9
C9 C10 H10 119.9
C10 C11 C12 120.6(3)
C10 C11 H11 119.7
C12 C11 H11 119.7
C13 C12 C11 120.4(3)
C13 C12 H12 119.8
C11 C12 H12 119.8
C12 C13 O13 126.1(3)
C12 C13 C14 120.9(3)
O13 C13 C14 112.9(3)
O12 C14 C9 122.5(3)
O12 C14 C13 120.1(3)
C9 C14 C13 117.5(3)
O13 C15 H15A 109.5
O13 C15 H15B 109.5
H15A C15 H15B 109.5
O13 C15 H15C 109.5
H15A C15 H15C 109.5
H15B C15 H15C 109.5
C17 C16 H16A 109.5
C17 C16 H16B 109.5
H16A C16 H16B 109.5
C17 C16 H16C 109.5
H16A C16 H16C 109.5
H16B C16 H16C 109.5
C22 C17 C18 117.2(3)
C22 C17 C16 120.8(4)
C18 C17 C16 122.0(4)
C19 C18 C17 122.1(4)
C19 C18 H18 118.9
C17 C18 H18 118.9
C20 C19 C18 119.0(3)
C20 C19 H19 120.5
C18 C19 H19 120.5
C19 C20 C21 120.3(3)
C19 C20 N4 117.7(3)
C21 C20 N4 122.0(3)
C22 C21 C20 119.4(3)
C22 C21 H21 120.3
C20 C21 H21 120.3
C17 C22 C21 122.0(3)
C17 C22 H22 119.0
C21 C22 H22 119.0
N4 C23 C24 124.1(3)
N4 C23 H23 117.9
C24 C23 H23 117.9
C23 C24 C29 121.8(3)
C23 C24 C25 118.3(3)
C29 C24 C25 119.8(3)
C26 C25 C24 120.5(3)
C26 C25 H25 119.8
C24 C25 H25 119.8
C25 C26 C27 120.6(3)
C25 C26 H26 119.7
C27 C26 H26 119.7
C28 C27 C26 119.8(4)
C28 C27 H27 120.1
C26 C27 H27 120.1
C27 C28 O11 125.1(3)
C27 C28 C29 122.0(3)
O11 C28 C29 112.9(3)
O10 C29 C28 120.8(3)
O10 C29 C24 121.8(3)
C28 C29 C24 117.4(3)
O11 C30 H30A 109.5
O11 C30 H30B 109.5
H30A C30 H30B 109.5
O11 C30 H30C 109.5
H30A C30 H30C 109.5
H30B C30 H30C 109.5

loop_
_geom_bond_atom_site_label_1
_geom_bond_atom_site_label_2
_geom_bond_distance
_geom_bond_publ_flag
Tb1 O1 2.444(3) yes
Tb1 O2 2.535(3) yes
Tb1 O4 2.483(2) yes
Tb1 O5 2.481(3) yes
Tb1 O7 2.471(3) yes
Tb1 O8 2.586(3) yes
Tb1 O10 2.322(2) yes
Tb1 O11 2.744(2) yes
Tb1 O12 2.328(2) yes
Tb1 O13 2.731(2) yes
O1 N1 1.289(4) ?
O2 N1 1.234(5) ?
O3 N1 1.219(4) ?
O4 N3 1.271(4) ?
O5 N3 1.276(4) ?
O6 N3 1.203(4) ?
O7 N2 1.272(4) ?
O8 N2 1.248(4) ?
O9 N2 1.212(4) ?
O13 C13 1.379(4) ?
O13 C15 1.425(4) ?
O12 C14 1.305(4) ?
O11 C28 1.380(4) ?
O11 C30 1.435(4) ?
O10 C29 1.307(4) ?
O1W H1W 0.861(10) ?
O1W H2W 0.874(11) ?
N4 C23 1.301(4) ?
N4 C20 1.419(4) ?
N4 H4N 0.846(10) ?
N5 C8 1.298(4) ?
N5 C5 1.407(4) ?
N5 H5N 0.842(10) ?
C1 C2 1.497(5) ?
C1 H1A 0.9600 ?
C1 H1B 0.9600 ?
C1 H1C 0.9600 ?
C2 C3 1.372(6) ?
C2 C7 1.383(6) ?
C3 C4 1.386(5) ?
C3 H3 0.9300 ?
C4 C5 1.373(5) ?
C4 H4 0.9300 ?
C5 C6 1.380(4) ?
C6 C7 1.379(5) ?
C6 H6 0.9300 ?
C7 H7 0.9300 ?
C8 C9 1.417(5) ?
C8 H8 0.9300 ?
C9 C10 1.411(4) ?
C9 C14 1.415(4) ?
C10 C11 1.349(5) ?
C10 H10 0.9300 ?
C11 C12 1.404(5) ?
C11 H11 0.9300 ?
C12 C13 1.363(5) ?
C12 H12 0.9300 ?
C13 C14 1.420(4) ?
C15 H15A 0.9600 ?
C15 H15B 0.9600 ?
C15 H15C 0.9600 ?
C16 C17 1.503(5) ?
C16 H16A 0.9600 ?
C16 H16B 0.9600 ?
C16 H16C 0.9600 ?
C17 C22 1.379(5) ?
C17 C18 1.393(6) ?
C18 C19 1.381(6) ?
C18 H18 0.9300 ?
C19 C20 1.380(5) ?
C19 H19 0.9300 ?
C20 C21 1.383(4) ?
C21 C22 1.379(5) ?
C21 H21 0.9300 ?
C22 H22 0.9300 ?
C23 C24 1.411(5) ?
C23 H23 0.9300 ?
C24 C29 1.412(4) ?
C24 C25 1.414(5) ?
C25 C26 1.356(6) ?
C25 H25 0.9300 ?
C26 C27 1.393(5) ?
C26 H26 0.9300 ?
C27 C28 1.366(5) ?
C27 H27 0.9300 ?
C28 C29 1.408(4) ?
C30 H30A 0.9600 ?
C30 H30B 0.9600 ?
C30 H30C 0.9600 ?

loop_
_geom_hbond_atom_site_label_D
_geom_hbond_atom_site_label_H
_geom_hbond_atom_site_label_A
_geom_hbond_site_symmetry_A
_geom_hbond_distance_DH
_geom_hbond_distance_HA
_geom_hbond_distance_DA
_geom_hbond_angle_DHA
_geom_hbond_publ_flag
O1W H2w O3 . 0.870(10) 1.98(4) 2.817(8) 161(10) yes
O1W H1w O7 1_565 0.860(10) 2.36(8) 3.007(9) 132(9) yes
N4 H4n O10 . 0.850(10) 1.97(3) 2.647(4) 136(3) yes
N5 H5n O12 . 0.840(10) 1.90(3) 2.584(3) 137(3) yes

loop_
_geom_torsion_atom_site_label_1
_geom_torsion_atom_site_label_2
_geom_torsion_atom_site_label_3
_geom_torsion_atom_site_label_4
_geom_torsion
O10 Tb1 O1 N1 -41.6(2)
O12 Tb1 O1 N1 150.4(2)
O7 Tb1 O1 N1 -144.76(19)
O5 Tb1 O1 N1 38.4(2)
O4 Tb1 O1 N1 73.4(2)
O2 Tb1 O1 N1 -0.95(18)
O8 Tb1 O1 N1 -138.4(2)
O13 Tb1 O1 N1 117.50(19)
O11 Tb1 O1 N1 -74.9(2)
O10 Tb1 O2 N1 147.8(2)
O12 Tb1 O2 N1 -31.9(2)
O1 Tb1 O2 N1 0.98(19)
O7 Tb1 O2 N1 106.5(3)
O5 Tb1 O2 N1 -142.3(2)
O4 Tb1 O2 N1 -88.0(2)
O8 Tb1 O2 N1 50.1(2)
O13 Tb1 O2 N1 -110.6(2)
O11 Tb1 O2 N1 85.3(2)
O10 Tb1 O4 N3 -20.7(2)
O12 Tb1 O4 N3 138.8(2)
O1 Tb1 O4 N3 -142.1(2)
O7 Tb1 O4 N3 81.5(2)
O5 Tb1 O4 N3 -3.46(17)
O2 Tb1 O4 N3 -88.71(19)
O8 Tb1 O4 N3 161.93(17)
O13 Tb1 O4 N3 73.53(18)
O11 Tb1 O4 N3 -97.43(19)
O10 Tb1 O5 N3 167.1(2)
O12 Tb1 O5 N3 -37.3(2)
O1 Tb1 O5 N3 48.8(2)
O7 Tb1 O5 N3 -128.53(19)
O4 Tb1 O5 N3 3.45(17)
O2 Tb1 O5 N3 79.85(19)
O8 Tb1 O5 N3 -142.5(3)
O13 Tb1 O5 N3 -75.41(18)
O11 Tb1 O5 N3 130.01(18)
O10 Tb1 O7 N2 -114.4(2)
O12 Tb1 O7 N2 72.44(19)
O1 Tb1 O7 N2 9.6(2)
O5 Tb1 O7 N2 -173.58(17)
O4 Tb1 O7 N2 127.68(19)
O2 Tb1 O7 N2 -72.4(3)
O8 Tb1 O7 N2 1.32(17)
O13 Tb1 O7 N2 135.5(2)
O11 Tb1 O7 N2 -53.08(19)
O10 Tb1 O8 N2 62.2(2)
O12 Tb1 O8 N2 -96.4(2)
O1 Tb1 O8 N2 -175.0(2)
O7 Tb1 O8 N2 -1.33(17)
O5 Tb1 O8 N2 15.4(4)
O4 Tb1 O8 N2 -120.2(2)
O2 Tb1 O8 N2 148.32(18)
O13 Tb1 O8 N2 -46.2(2)
O11 Tb1 O8 N2 111.7(2)
O10 Tb1 O13 C13 -176.50(19)
O12 Tb1 O13 C13 -15.57(19)
O1 Tb1 O13 C13 21.3(2)
O7 Tb1 O13 C13 -105.6(2)
O5 Tb1 O13 C13 125.2(2)
O4 Tb1 O13 C13 68.6(2)
O2 Tb1 O13 C13 91.7(2)
O8 Tb1 O13 C13 -70.6(2)
O11 Tb1 O13 C13 -127.8(2)
O10 Tb1 O13 C15 13.0(3)
O12 Tb1 O13 C15 174.0(3)
O1 Tb1 O13 C15 -149.2(3)
O7 Tb1 O13 C15 83.9(3)
O5 Tb1 O13 C15 -45.3(3)
O4 Tb1 O13 C15 -101.9(3)
O2 Tb1 O13 C15 -78.8(3)
O8 Tb1 O13 C15 119.0(3)
O11 Tb1 O13 C15 61.8(4)
O10 Tb1 O12 C14 71.9(3)
O1 Tb1 O12 C14 -134.7(3)
O7 Tb1 O12 C14 89.4(3)
O5 Tb1 O12 C14 -23.0(3)
O4 Tb1 O12 C14 -55.1(2)
O2 Tb1 O12 C14 -108.9(3)
O8 Tb1 O12 C14 140.1(3)
O13 Tb1 O12 C14 16.8(2)
O11 Tb1 O12 C14 170.5(2)
O10 Tb1 O11 C28 -7.6(2)
O12 Tb1 O11 C28 -161.8(2)
O1 Tb1 O11 C28 141.2(2)
O7 Tb1 O11 C28 -84.4(2)
O5 Tb1 O11 C28 32.1(2)
O4 Tb1 O11 C28 94.9(2)
O2 Tb1 O11 C28 85.9(2)
O8 Tb1 O11 C28 -129.3(2)
O13 Tb1 O11 C28 -63.6(3)
O10 Tb1 O11 C30 -179.7(3)
O12 Tb1 O11 C30 26.1(3)
O1 Tb1 O11 C30 -30.9(3)
O7 Tb1 O11 C30 103.5(3)
O5 Tb1 O11 C30 -140.0(3)
O4 Tb1 O11 C30 -77.2(3)
O2 Tb1 O11 C30 -86.2(3)
O8 Tb1 O11 C30 58.6(3)
O13 Tb1 O11 C30 124.3(3)
O12 Tb1 O10 C29 121.0(3)
O1 Tb1 O10 C29 -27.4(3)
O7 Tb1 O10 C29 103.4(3)
O5 Tb1 O10 C29 -134.1(3)
O4 Tb1 O10 C29 -119.7(2)
O2 Tb1 O10 C29 -58.3(3)
O8 Tb1 O10 C29 58.6(3)
O13 Tb1 O10 C29 169.1(2)
O11 Tb1 O10 C29 8.8(2)
Tb1 O2 N1 O3 179.2(3)
Tb1 O2 N1 O1 -1.6(3)
Tb1 O1 N1 O3 -179.1(3)
Tb1 O1 N1 O2 1.7(3)
Tb1 O8 N2 O9 -178.1(3)
Tb1 O8 N2 O7 2.2(3)
Tb1 O7 N2 O9 177.9(3)
Tb1 O7 N2 O8 -2.3(3)
Tb1 O4 N3 O6 -174.1(3)
Tb1 O4 N3 O5 5.9(3)
Tb1 O5 N3 O6 174.1(3)
Tb1 O5 N3 O4 -5.9(3)
C7 C2 C3 C4 0.5(6)
C1 C2 C3 C4 -179.3(4)
C2 C3 C4 C5 0.2(7)
C3 C4 C5 C6 -1.2(6)
C3 C4 C5 N5 178.6(4)
C8 N5 C5 C4 -168.4(4)
C8 N5 C5 C6 11.3(5)
C4 C5 C6 C7 1.4(5)
N5 C5 C6 C7 -178.4(3)
C5 C6 C7 C2 -0.6(6)
C3 C2 C7 C6 -0.3(6)
C1 C2 C7 C6 179.5(4)
C5 N5 C8 C9 177.6(3)
N5 C8 C9 C10 -178.4(3)
N5 C8 C9 C14 -0.7(5)
C14 C9 C10 C11 -0.1(5)
C8 C9 C10 C11 177.6(3)
C9 C10 C11 C12 -1.4(6)
C10 C11 C12 C13 1.0(5)
C11 C12 C13 O13 -178.8(3)
C11 C12 C13 C14 0.8(5)
C15 O13 C13 C12 5.7(5)
Tb1 O13 C13 C12 -166.0(3)
C15 O13 C13 C14 -174.0(3)
Tb1 O13 C13 C14 14.4(3)
Tb1 O12 C14 C9 164.3(2)
Tb1 O12 C14 C13 -16.4(4)
C10 C9 C14 O12 -179.0(3)
C8 C9 C14 O12 3.3(5)
C10 C9 C14 C13 1.8(4)
C8 C9 C14 C13 -175.9(3)
C12 C13 C14 O12 178.6(3)
O13 C13 C14 O12 -1.8(4)
C12 C13 C14 C9 -2.1(4)
O13 C13 C14 C9 177.5(3)
C22 C17 C18 C19 -0.9(6)
C16 C17 C18 C19 177.2(4)
C17 C18 C19 C20 1.1(7)
C18 C19 C20 C21 -0.3(6)
C18 C19 C20 N4 180.0(4)
C23 N4 C20 C19 171.6(3)
C23 N4 C20 C21 -8.2(5)
C19 C20 C21 C22 -0.7(5)
N4 C20 C21 C22 179.0(3)
C18 C17 C22 C21 -0.1(6)
C16 C17 C22 C21 -178.3(4)
C20 C21 C22 C17 0.9(6)
C20 N4 C23 C24 -178.2(3)
N4 C23 C24 C29 -0.9(5)
N4 C23 C24 C25 176.6(3)
C23 C24 C25 C26 -177.1(4)
C29 C24 C25 C26 0.5(6)
C24 C25 C26 C27 -0.3(7)
C25 C26 C27 C28 0.2(6)
C26 C27 C28 O11 -179.6(4)
C26 C27 C28 C29 -0.4(5)
C30 O11 C28 C27 -1.2(5)
Tb1 O11 C28 C27 -174.2(3)
C30 O11 C28 C29 179.5(3)
Tb1 O11 C28 C29 6.6(3)
Tb1 O10 C29 C28 -9.1(4)
Tb1 O10 C29 C24 171.0(2)
C27 C28 C29 O10 -179.3(3)
O11 C28 C29 O10 0.0(4)
C27 C28 C29 C24 0.6(5)
O11 C28 C29 C24 179.9(3)
C23 C24 C29 O10 -3.3(5)
C25 C24 C29 O10 179.2(3)
C23 C24 C29 C28 176.8(3)
C25 C24 C29 C28 -0.7(5)
